data_1525911
loop_
_publ_author_name
'Mao, J.-G.'
'Guloy, A.M.'

_publ_section_title
;
 Synthesis, crystal structure and chemical bonding of a new La - In - Ge
 ternary phase: La11 In6 Ge4
;
_journal_name_full 'Journal of Alloys Compd.'
_journal_page_first 135
_journal_page_last 142
_journal_volume 322
_journal_year 2001
_chemical_formula_sum 'Ge4 In6 La11'
_chemical_name_systematic 'La11 In6 Ge4'
_space_group_IT_number 139
_symmetry_space_group_name_Hall '-I 4 2'
_symmetry_space_group_name_H-M 'I 4/m m m'
_cell_angle_alpha 90
_cell_angle_beta 90
_cell_angle_gamma 90
_cell_formula_units_Z 4
_cell_length_a 12.073
_cell_length_b 12.073
_cell_length_c 16.829
_cell_volume 2452.950
_citation_journal_id_ASTM JALCEU
_cod_data_source_file Mao_JALCEU_2001_1272.cif
_cod_data_source_block Ge4In6La11
_cod_original_cell_volume 2452.95
_cod_database_code 1525911

loop_
_symmetry_equiv_pos_as_xyz
x,y,z
-y,x,z
-x,-y,z
y,-x,z
x,-y,-z
y,x,-z
-x,y,-z
-y,-x,-z
-x,-y,-z
y,-x,-z
x,y,-z
-y,x,-z
-x,y,z
-y,-x,z
x,-y,z
y,x,z
x+1/2,y+1/2,z+1/2
-y+1/2,x+1/2,z+1/2
-x+1/2,-y+1/2,z+1/2
y+1/2,-x+1/2,z+1/2
x+1/2,-y+1/2,-z+1/2
y+1/2,x+1/2,-z+1/2
-x+1/2,y+1/2,-z+1/2
-y+1/2,-x+1/2,-z+1/2
-x+1/2,-y+1/2,-z+1/2
y+1/2,-x+1/2,-z+1/2
x+1/2,y+1/2,-z+1/2
-y+1/2,x+1/2,-z+1/2
-x+1/2,y+1/2,z+1/2
-y+1/2,-x+1/2,z+1/2
x+1/2,-y+1/2,z+1/2
y+1/2,x+1/2,z+1/2

loop_
_atom_site_label
_atom_site_type_symbol
_atom_site_fract_x
_atom_site_fract_y
_atom_site_fract_z
_atom_site_occupancy
_atom_site_U_iso_or_equiv
La2 La 0 0 0.1619 1 0.0
La3 La 0.5 0.1555 0.4036 1 0.0
Ge3 Ge 0.3447 0 0.5 1 0.0
Ge1 Ge 0 0 0.3825 1 0.0
In1 In 0.1265 0.1265 0 1 0.0
In2 In 0.2093 0.2093 0.1706 1 0.0
Ge2 Ge 0.5 0 0.25 1 0.0
La4 La 0.17 0.17 0.5 1 0.0
La1 La 0.2532 0 0.3119 1 0.0
